data_4327886
loop_
_publ_author_name
'Michael Steppert'
'Ivana C\'isa\<rov\'a'
'Thomas Fangh\"anel'
'Andreas Geist'
'Patric Lindqvist-Reis'
'Petra Panak'
'Petr \<St\<epni\<cka'
'Sascha Trumm'
'Clemens Walther'

_publ_contact_author_address
;
Institute for Nuclear Waste Disposal
Karlsruhe Institute of Technology
P.O. Box 3640
76021 Karlsruhe
Germany
;
_publ_contact_author_email michael.steppert@kit.edu
_publ_contact_author_name 'Michael Steppert'
_publ_contact_author_phone +49-721-608-26935
_publ_section_title
;
 Complexation of Europium(III) by Bis(dialkyltriazinyl)bipyridines in
 1-Octanol
;
_journal_name_full 'Inorganic Chemistry'
_journal_page_first 591
_journal_page_last 600
_journal_paper_doi 10.1021/ic202119x
_journal_volume 51
_journal_year 2012
_chemical_compound_source 'synthesized by the authors'
_chemical_formula_moiety 'C32 H38 Eu N11 O9'
_chemical_formula_sum 'C32 H38 Eu N11 O9'
_chemical_formula_weight 872.69
_chemical_name_systematic
; 
 ? 
;
_space_group_IT_number 2
_symmetry_cell_setting triclinic
_symmetry_space_group_name_Hall '-P 1'
_symmetry_space_group_name_H-M 'P -1'
_atom_sites_solution_hydrogens geom
_atom_sites_solution_primary direct
_atom_sites_solution_secondary difmap
_audit_creation_method SHELXL-97
_cell_angle_alpha 90.6795(5)
_cell_angle_beta 101.1741(6)
_cell_angle_gamma 115.3993(6)
_cell_formula_units_Z 2
_cell_length_a 11.23450(10)
_cell_length_b 11.69120(10)
_cell_length_c 16.1069(2)
_cell_measurement_reflns_used 32799
_cell_measurement_temperature 150(2)
_cell_measurement_theta_max 27.5
_cell_measurement_theta_min 1
_cell_volume 1864.04(3)
_computing_cell_refinement 'COLLECT and DENZO'
_computing_data_collection 'COLLECT (Hooft, 1998) and DENZO (Otwinowski & Minor, 1997)'
_computing_data_reduction 'COLLECT and DENZO'
_computing_structure_refinement 'SHELXL-97 (Sheldrick, 1997)'
_computing_structure_solution 'SIR92 (Altomare et al., 1994)'
_diffrn_ambient_temperature 150(2)
_diffrn_detector_area_resol_mean 9.091
_diffrn_measured_fraction_theta_full 0.998
_diffrn_measured_fraction_theta_max 0.998
_diffrn_measurement_device_type 'Nonius KappaCCD area detector'
_diffrn_measurement_method '\f and \w scans to fill the Ewald sphere'
_diffrn_radiation_monochromator graphite
_diffrn_radiation_source 'fine-focus sealed tube'
_diffrn_radiation_type MoK\a
_diffrn_radiation_wavelength 0.71073
_diffrn_reflns_av_R_equivalents 0.0325
_diffrn_reflns_av_sigmaI/netI 0.0199
_diffrn_reflns_limit_h_max 14
_diffrn_reflns_limit_h_min -14
_diffrn_reflns_limit_k_max 15
_diffrn_reflns_limit_k_min -15
_diffrn_reflns_limit_l_max 20
_diffrn_reflns_limit_l_min -20
_diffrn_reflns_number 60405
_diffrn_reflns_theta_full 27.46
_diffrn_reflns_theta_max 27.46
_diffrn_reflns_theta_min 1.30
_diffrn_standards_number 0
_exptl_absorpt_coefficient_mu 1.749
_exptl_absorpt_correction_T_max 0.797
_exptl_absorpt_correction_T_min 0.582
_exptl_absorpt_correction_type integration
_exptl_absorpt_process_details
;
gaussian integration (Coppens, 1970)
;
_exptl_crystal_colour colourless
_exptl_crystal_density_diffrn 1.555
_exptl_crystal_description prism
_exptl_crystal_F_000 884
_exptl_crystal_size_max 0.3
_exptl_crystal_size_mid 0.2
_exptl_crystal_size_min 0.2
_refine_diff_density_max 1.260
_refine_diff_density_min -1.127
_refine_diff_density_rms 0.078
_refine_ls_extinction_method none
_refine_ls_goodness_of_fit_ref 1.052
_refine_ls_hydrogen_treatment constr
_refine_ls_matrix_type full
_refine_ls_number_parameters 479
_refine_ls_number_reflns 8511
_refine_ls_number_restraints 9
_refine_ls_restrained_S_all 1.057
_refine_ls_R_factor_all 0.0255
_refine_ls_R_factor_gt 0.0234
_refine_ls_shift/su_max 0.003
_refine_ls_shift/su_mean 0.000
_refine_ls_structure_factor_coef Fsqd
_refine_ls_weighting_details 'calc w=1/[\s^2^(Fo^2^)+(0.0242P)^2^+2.5758P] where P=(Fo^2^+2Fc^2^)/3'
_refine_ls_weighting_scheme calc
_refine_ls_wR_factor_gt 0.0563
_refine_ls_wR_factor_ref 0.0573
_reflns_number_gt 8051
_reflns_number_total 8511
_reflns_threshold_expression I>2\s(I)
_cod_data_source_file ic202119x_si_001_2.cif
_cod_data_source_block eu-btbp
_cod_database_code 4327886

loop_
_symmetry_equiv_pos_as_xyz
'x, y, z'
'-x, -y, -z'

loop_
_atom_site_label
_atom_site_type_symbol
_atom_site_fract_x
_atom_site_fract_y
_atom_site_fract_z
_atom_site_U_iso_or_equiv
_atom_site_adp_type
_atom_site_occupancy
_atom_site_symmetry_multiplicity
_atom_site_calc_flag
_atom_site_refinement_flags
_atom_site_disorder_assembly
_atom_site_disorder_group
Eu1 Eu 0.964349(10) 0.266534(9) 0.746687(6) 0.01526(4) Uani 1 1 d . . .
N1 N 0.78021(19) 0.05911(17) 0.56733(12) 0.0211(4) Uani 1 1 d . . .
N2 N 0.81711(18) 0.17957(17) 0.59826(11) 0.0192(4) Uani 1 1 d . . .
C3 C 0.7947(2) 0.2584(2) 0.54551(13) 0.0199(4) Uani 1 1 d . . .
N4 N 0.74167(19) 0.22921(18) 0.46190(12) 0.0228(4) Uani 1 1 d . . .
C5 C 0.7073(2) 0.1114(2) 0.42981(14) 0.0210(4) Uani 1 1 d . . .
C6 C 0.7238(2) 0.0228(2) 0.48534(14) 0.0199(4) Uani 1 1 d . . .
C7 C 0.8304(2) 0.3889(2) 0.58320(14) 0.0205(4) Uani 1 1 d . . .
N8 N 0.89688(18) 0.42147(17) 0.66537(11) 0.0176(3) Uani 1 1 d . . .
C9 C 0.9249(2) 0.5364(2) 0.70266(13) 0.0187(4) Uani 1 1 d . . .
C10 C 0.8889(3) 0.6222(2) 0.65780(15) 0.0268(5) Uani 1 1 d . . .
H10 H 0.9092 0.7029 0.6852 0.032 Uiso 1 1 calc R . .
C11 C 0.8234(3) 0.5886(2) 0.57299(16) 0.0338(6) Uani 1 1 d . . .
H11 H 0.7996 0.6466 0.5412 0.041 Uiso 1 1 calc R . .
C12 C 0.7927(3) 0.4697(2) 0.53481(15) 0.0299(5) Uani 1 1 d . . .
H12 H 0.7469 0.4443 0.4768 0.036 Uiso 1 1 calc R . .
C13 C 0.6495(2) 0.0776(2) 0.33475(14) 0.0259(5) Uani 1 1 d . . .
C14 C 0.6479(3) -0.0492(3) 0.30620(16) 0.0356(6) Uani 1 1 d . . .
H14A H 0.5901 -0.0809 0.2483 0.043 Uiso 1 1 calc R . .
H14B H 0.7407 -0.0340 0.3033 0.043 Uiso 1 1 calc R . .
C15 C 0.5961(3) -0.1502(3) 0.36536(17) 0.0372(6) Uani 1 1 d . . .
H15A H 0.5899 -0.2312 0.3410 0.045 Uiso 1 1 calc R . .
H15B H 0.5039 -0.1643 0.3690 0.045 Uiso 1 1 calc R . .
C16 C 0.6862(2) -0.1147(2) 0.45518(15) 0.0249(5) Uani 1 1 d . . .
C17 C 0.7353(3) 0.1830(3) 0.28683(17) 0.0454(8) Uani 1 1 d . . .
H17A H 0.7339 0.2631 0.3039 0.068 Uiso 1 1 calc R . .
H17B H 0.6986 0.1602 0.2254 0.068 Uiso 1 1 calc R . .
H17C H 0.8285 0.1934 0.3005 0.068 Uiso 1 1 calc R . .
C18 C 0.5062(3) 0.0686(3) 0.31739(16) 0.0304(5) Uani 1 1 d . . .
H18A H 0.4512 0.0034 0.3495 0.046 Uiso 1 1 calc R . .
H18B H 0.4654 0.0456 0.2564 0.046 Uiso 1 1 calc R . .
H18C H 0.5107 0.1511 0.3351 0.046 Uiso 1 1 calc R . .
C19 C 0.8189(3) -0.1236(3) 0.45667(16) 0.0320(5) Uani 1 1 d . . .
H19A H 0.8678 -0.0659 0.4183 0.048 Uiso 1 1 calc R . .
H19B H 0.7991 -0.2112 0.4379 0.048 Uiso 1 1 calc R . .
H19C H 0.8746 -0.0994 0.5147 0.048 Uiso 1 1 calc R . .
C20 C 0.6111(3) -0.2047(2) 0.51567(18) 0.0356(6) Uani 1 1 d . . .
H20A H 0.6695 -0.1831 0.5728 0.053 Uiso 1 1 calc R . .
H20B H 0.5869 -0.2928 0.4952 0.053 Uiso 1 1 calc R . .
H20C H 0.5288 -0.1958 0.5177 0.053 Uiso 1 1 calc R . .
N21 N 1.1663(2) 0.22300(18) 0.92015(12) 0.0228(4) Uani 1 1 d . . .
N22 N 1.11938(18) 0.30701(17) 0.89278(11) 0.0190(4) Uani 1 1 d . . .
C23 C 1.1583(2) 0.4141(2) 0.94235(13) 0.0193(4) Uani 1 1 d . . .
N24 N 1.24211(19) 0.44612(19) 1.01946(12) 0.0232(4) Uani 1 1 d . . .
C25 C 1.2926(2) 0.3657(2) 1.04595(14) 0.0215(4) Uani 1 1 d . A .
C26 C 1.2531(2) 0.2510(2) 0.99458(14) 0.0232(4) Uani 1 1 d . A .
C27 C 1.1098(2) 0.5082(2) 0.90857(14) 0.0204(4) Uani 1 1 d . . .
N28 N 1.03535(18) 0.48049(17) 0.82810(11) 0.0180(3) Uani 1 1 d . . .
C29 C 0.9984(2) 0.5679(2) 0.79351(13) 0.0187(4) Uani 1 1 d . . .
C30 C 1.0297(2) 0.6823(2) 0.84013(15) 0.0248(5) Uani 1 1 d . . .
H30 H 1.0014 0.7421 0.8150 0.030 Uiso 1 1 calc R . .
C31 C 1.1023(3) 0.7075(2) 0.92315(16) 0.0309(5) Uani 1 1 d . . .
H31 H 1.1225 0.7839 0.9562 0.037 Uiso 1 1 calc R . .
C32 C 1.1457(3) 0.6204(2) 0.95804(15) 0.0277(5) Uani 1 1 d . . .
H32 H 1.1986 0.6374 1.0144 0.033 Uiso 1 1 calc R . .
C33 C 1.3962(2) 0.4060(2) 1.13002(14) 0.0290(5) Uani 1 1 d D . .
C34A C 1.4778(5) 0.3298(5) 1.1356(3) 0.0393(11) Uiso 0.60 1 d P A 1
H34A H 1.5402 0.3596 1.0963 0.047 Uiso 0.60 1 calc PR A 1
H34B H 1.5329 0.3446 1.1941 0.047 Uiso 0.60 1 calc PR A 1
C35A C 1.3882(5) 0.1897(5) 1.1132(3) 0.0442(11) Uiso 0.60 1 d P A 1
H35A H 1.3247 0.1610 1.1518 0.053 Uiso 0.60 1 calc PR A 1
H35B H 1.4448 0.1433 1.1231 0.053 Uiso 0.60 1 calc PR A 1
C34B C 1.4289(8) 0.2912(7) 1.1572(5) 0.0361(15) Uiso 0.40 1 d P A 2
H34C H 1.5110 0.3226 1.2036 0.043 Uiso 0.40 1 calc PR A 2
H34D H 1.3530 0.2272 1.1786 0.043 Uiso 0.40 1 calc PR A 2
C35B C 1.4516(7) 0.2285(7) 1.0798(4) 0.0379(15) Uiso 0.40 1 d PD A 2
H35C H 1.4903 0.1710 1.0989 0.045 Uiso 0.40 1 d PR A 2
H35D H 1.5129 0.2932 1.0513 0.045 Uiso 0.40 1 d PR A 2
C36 C 1.3053(3) 0.1532(2) 1.01933(16) 0.0417(7) Uani 1 1 d D . .
C37A C 1.3262(5) 0.3944(5) 1.2045(2) 0.0330(8) Uiso 0.60 1 d PD A 1
H37A H 1.2817 0.4508 1.1998 0.050 Uiso 0.60 1 calc PR A 1
H37B H 1.3935 0.4187 1.2584 0.050 Uiso 0.60 1 calc PR A 1
H37C H 1.2587 0.3062 1.2029 0.050 Uiso 0.60 1 calc PR A 1
C38A C 1.4950(4) 0.5490(3) 1.1328(3) 0.0346(9) Uiso 0.60 1 d PD A 1
H38A H 1.5362 0.5618 1.0833 0.052 Uiso 0.60 1 calc PR A 1
H38B H 1.5658 0.5749 1.1851 0.052 Uiso 0.60 1 calc PR A 1
H38C H 1.4452 0.6004 1.1319 0.052 Uiso 0.60 1 calc PR A 1
C37B C 1.3354(7) 0.4391(7) 1.1997(4) 0.0330(8) Uiso 0.40 1 d PD A 2
H37D H 1.3101 0.5074 1.1832 0.050 Uiso 0.40 1 calc PR A 2
H37E H 1.4024 0.4673 1.2538 0.050 Uiso 0.40 1 calc PR A 2
H37F H 1.2551 0.3635 1.2062 0.050 Uiso 0.40 1 calc PR A 2
C38B C 1.5189(5) 0.5258(5) 1.1184(5) 0.0346(9) Uiso 0.40 1 d PD A 2
H38D H 1.5544 0.5070 1.0717 0.052 Uiso 0.40 1 calc PR A 2
H38E H 1.5890 0.5531 1.1711 0.052 Uiso 0.40 1 calc PR A 2
H38F H 1.4918 0.5939 1.1050 0.052 Uiso 0.40 1 calc PR A 2
C39A C 1.1764(5) 0.0316(5) 1.0252(5) 0.0582(13) Uiso 0.60 1 d PD A 1
H39A H 1.1299 0.0516 1.0646 0.087 Uiso 0.60 1 calc PR A 1
H39B H 1.2021 -0.0349 1.0460 0.087 Uiso 0.60 1 calc PR A 1
H39C H 1.1160 0.0014 0.9688 0.087 Uiso 0.60 1 calc PR A 1
C40A C 1.3738(6) 0.1311(6) 0.9514(3) 0.0505(12) Uiso 0.60 1 d PD A 1
H40A H 1.3042 0.1135 0.9012 0.076 Uiso 0.60 1 d PR A 1
H40B H 1.3823 0.0545 0.9639 0.076 Uiso 0.60 1 d PR A 1
H40C H 1.4580 0.1945 0.9423 0.076 Uiso 0.60 1 d PR A 1
C39B C 1.2052(9) 0.0363(7) 1.0518(7) 0.0582(13) Uiso 0.40 1 d PD A 2
H39D H 1.2030 0.0583 1.1102 0.087 Uiso 0.40 1 calc PR A 2
H39E H 1.2336 -0.0321 1.0510 0.087 Uiso 0.40 1 calc PR A 2
H39F H 1.1150 0.0076 1.0152 0.087 Uiso 0.40 1 calc PR A 2
C40B C 1.3284(8) 0.0951(8) 0.9405(4) 0.0505(12) Uiso 0.40 1 d PD A 2
H40D H 1.2416 0.0468 0.9005 0.076 Uiso 0.40 1 calc PR A 2
H40E H 1.3697 0.0382 0.9584 0.076 Uiso 0.40 1 calc PR A 2
H40F H 1.3884 0.1636 0.9126 0.076 Uiso 0.40 1 calc PR A 2
N11 N 0.9582(3) 0.0175(2) 0.74310(14) 0.0353(5) Uani 1 1 d . . .
O11 O 0.8677(2) 0.03839(16) 0.76689(12) 0.0330(4) Uani 1 1 d . . .
O12 O 1.05034(19) 0.11152(17) 0.71983(12) 0.0322(4) Uani 1 1 d . . .
O13 O 0.9570(3) -0.0876(2) 0.74282(18) 0.0662(8) Uani 1 1 d . . .
N12 N 0.73588(19) 0.21726(19) 0.82822(12) 0.0254(4) Uani 1 1 d . . .
O21 O 0.72775(17) 0.22790(18) 0.74935(11) 0.0311(4) Uani 1 1 d . . .
O22 O 0.84997(16) 0.23266(16) 0.87093(10) 0.0242(3) Uani 1 1 d . . .
O23 O 0.64046(19) 0.1939(2) 0.86159(13) 0.0470(6) Uani 1 1 d . . .
N13 N 1.20333(19) 0.40037(19) 0.67145(12) 0.0236(4) Uani 1 1 d . . .
O31 O 1.20363(17) 0.41112(19) 0.75027(11) 0.0339(4) Uani 1 1 d . . .
O32 O 1.08958(16) 0.33453(16) 0.62281(10) 0.0258(3) Uani 1 1 d . . .
O33 O 1.30741(18) 0.4507(2) 0.64511(12) 0.0367(4) Uani 1 1 d . . .

loop_
_atom_site_aniso_label
_atom_site_aniso_U_11
_atom_site_aniso_U_22
_atom_site_aniso_U_33
_atom_site_aniso_U_23
_atom_site_aniso_U_13
_atom_site_aniso_U_12
Eu1 0.01985(6) 0.01435(6) 0.01207(5) 0.00021(4) 0.00042(4) 0.00930(4)
N1 0.0240(9) 0.0194(9) 0.0194(9) -0.0013(7) 0.0022(7) 0.0102(8)
N2 0.0230(9) 0.0178(9) 0.0164(8) -0.0006(7) 0.0020(7) 0.0097(7)
C3 0.0209(10) 0.0217(10) 0.0165(10) 0.0007(8) 0.0009(8) 0.0101(9)
N4 0.0257(10) 0.0253(10) 0.0151(9) -0.0001(7) -0.0006(7) 0.0111(8)
C5 0.0178(10) 0.0266(11) 0.0167(10) -0.0023(8) 0.0013(8) 0.0093(9)
C6 0.0180(10) 0.0225(10) 0.0185(10) -0.0038(8) 0.0016(8) 0.0094(8)
C7 0.0244(11) 0.0201(10) 0.0168(10) 0.0009(8) 0.0013(8) 0.0110(9)
N8 0.0195(8) 0.0174(8) 0.0154(8) 0.0008(7) 0.0015(7) 0.0086(7)
C9 0.0223(10) 0.0174(10) 0.0171(10) 0.0012(8) 0.0027(8) 0.0099(8)
C10 0.0380(13) 0.0202(11) 0.0239(11) 0.0015(9) 0.0008(10) 0.0170(10)
C11 0.0510(16) 0.0276(12) 0.0260(12) 0.0061(10) -0.0036(11) 0.0254(12)
C12 0.0430(14) 0.0268(12) 0.0197(11) 0.0015(9) -0.0038(10) 0.0197(11)
C13 0.0252(11) 0.0335(13) 0.0153(10) -0.0020(9) 0.0004(9) 0.0112(10)
C14 0.0423(15) 0.0491(16) 0.0192(12) -0.0112(11) -0.0049(10) 0.0287(13)
C15 0.0448(15) 0.0306(13) 0.0311(14) -0.0136(11) -0.0117(12) 0.0207(12)
C16 0.0274(12) 0.0238(11) 0.0234(11) -0.0071(9) -0.0004(9) 0.0139(10)
C17 0.0433(16) 0.0549(18) 0.0189(12) 0.0026(12) 0.0051(11) 0.0048(14)
C18 0.0304(13) 0.0366(13) 0.0235(12) -0.0031(10) -0.0037(10) 0.0182(11)
C19 0.0386(14) 0.0386(14) 0.0278(13) -0.0018(10) 0.0042(10) 0.0266(12)
C20 0.0379(14) 0.0223(12) 0.0421(15) -0.0038(11) 0.0088(12) 0.0092(11)
N21 0.0271(10) 0.0212(9) 0.0212(9) 0.0051(7) 0.0031(8) 0.0124(8)
N22 0.0220(9) 0.0189(9) 0.0169(9) 0.0035(7) 0.0019(7) 0.0107(7)
C23 0.0209(10) 0.0213(10) 0.0157(10) 0.0014(8) 0.0024(8) 0.0100(9)
N24 0.0244(9) 0.0278(10) 0.0165(9) 0.0004(7) -0.0005(7) 0.0126(8)
C25 0.0193(10) 0.0285(11) 0.0165(10) 0.0060(8) 0.0038(8) 0.0103(9)
C26 0.0255(11) 0.0254(11) 0.0197(11) 0.0079(9) 0.0041(9) 0.0125(9)
C27 0.0236(10) 0.0209(10) 0.0164(10) 0.0002(8) 0.0014(8) 0.0107(9)
N28 0.0201(9) 0.0172(8) 0.0162(8) 0.0014(7) 0.0016(7) 0.0088(7)
C29 0.0225(10) 0.0170(10) 0.0173(10) 0.0017(8) 0.0026(8) 0.0099(8)
C30 0.0354(13) 0.0191(10) 0.0229(11) 0.0005(8) 0.0028(9) 0.0162(10)
C31 0.0456(15) 0.0226(11) 0.0244(12) -0.0073(9) 0.0002(10) 0.0184(11)
C32 0.0369(13) 0.0276(12) 0.0184(11) -0.0041(9) -0.0018(9) 0.0175(11)
C33 0.0273(12) 0.0412(14) 0.0174(11) 0.0022(10) -0.0030(9) 0.0172(11)
C36 0.0608(19) 0.0352(14) 0.0333(14) 0.0045(11) -0.0085(13) 0.0328(14)
N11 0.0633(15) 0.0231(10) 0.0299(11) 0.0052(8) 0.0123(11) 0.0277(11)
O11 0.0483(11) 0.0213(8) 0.0339(10) 0.0050(7) 0.0183(8) 0.0156(8)
O12 0.0458(11) 0.0300(9) 0.0332(10) 0.0062(7) 0.0141(8) 0.0257(8)
O13 0.115(2) 0.0319(11) 0.0790(18) 0.0155(11) 0.0370(16) 0.0503(14)
N12 0.0217(9) 0.0260(10) 0.0222(10) -0.0053(8) 0.0046(8) 0.0050(8)
O21 0.0256(8) 0.0435(10) 0.0202(8) 0.0023(7) 0.0017(7) 0.0129(8)
O22 0.0250(8) 0.0279(8) 0.0186(8) 0.0008(6) 0.0026(6) 0.0114(7)
O23 0.0247(9) 0.0722(15) 0.0324(10) -0.0102(10) 0.0101(8) 0.0094(10)
N13 0.0237(9) 0.0282(10) 0.0218(9) 0.0066(8) 0.0057(8) 0.0137(8)
O31 0.0256(9) 0.0497(11) 0.0169(8) -0.0033(7) 0.0033(7) 0.0084(8)
O32 0.0241(8) 0.0329(9) 0.0193(8) 0.0006(7) 0.0007(6) 0.0132(7)
O33 0.0258(9) 0.0531(12) 0.0298(10) 0.0136(8) 0.0109(7) 0.0139(9)

loop_
_atom_type_symbol
_atom_type_description
_atom_type_scat_dispersion_real
_atom_type_scat_dispersion_imag
_atom_type_scat_source
C C 0.0033 0.0016 'International Tables Vol C Tables 4.2.6.8 and 6.1.1.4'
H H 0.0000 0.0000 'International Tables Vol C Tables 4.2.6.8 and 6.1.1.4'
N N 0.0061 0.0033 'International Tables Vol C Tables 4.2.6.8 and 6.1.1.4'
O O 0.0106 0.0060 'International Tables Vol C Tables 4.2.6.8 and 6.1.1.4'
Eu Eu -0.1578 3.6682 'International Tables Vol C Tables 4.2.6.8 and 6.1.1.4'

loop_
_exptl_crystal_face_index_h
_exptl_crystal_face_index_k
_exptl_crystal_face_index_l
_exptl_crystal_face_perp_dist
0 0 1 0.070
0 0 -1 0.090
-3 0 1 0.108
14 1 -5 0.108
-3 13 -1 0.159
6 -7 -1 0.122
-3 -2 -4 0.131
3 2 4 0.115

loop_
_geom_angle_atom_site_label_1
_geom_angle_atom_site_label_2
_geom_angle_atom_site_label_3
_geom_angle
O12 Eu1 O11 51.82(6)
O12 Eu1 O31 79.38(7)
O11 Eu1 O31 127.44(7)
O12 Eu1 O21 128.98(6)
O11 Eu1 O21 80.37(6)
O31 Eu1 O21 151.46(7)
O12 Eu1 O22 115.38(6)
O11 Eu1 O22 71.13(6)
O31 Eu1 O22 126.11(5)
O21 Eu1 O22 50.50(5)
O12 Eu1 N28 141.61(6)
O11 Eu1 N28 139.91(6)
O31 Eu1 N28 68.82(6)
O21 Eu1 N28 85.60(6)
O22 Eu1 N28 70.99(5)
O12 Eu1 N8 137.91(6)
O11 Eu1 N8 139.31(6)
O31 Eu1 N8 88.85(6)
O21 Eu1 N8 67.97(6)
O22 Eu1 N8 104.24(5)
N28 Eu1 N8 64.06(6)
O12 Eu1 N2 83.88(6)
O11 Eu1 N2 81.79(6)
O31 Eu1 N2 114.62(6)
O21 Eu1 N2 71.28(6)
O22 Eu1 N2 118.23(6)
N28 Eu1 N2 128.41(6)
N8 Eu1 N2 64.58(6)
O12 Eu1 N22 83.36(6)
O11 Eu1 N22 87.41(6)
O31 Eu1 N22 66.45(6)
O21 Eu1 N22 114.60(6)
O22 Eu1 N22 64.68(5)
N28 Eu1 N22 64.80(6)
N8 Eu1 N22 128.35(6)
N2 Eu1 N22 166.71(6)
O12 Eu1 O32 71.79(6)
O11 Eu1 O32 116.84(6)
O31 Eu1 O32 49.99(5)
O21 Eu1 O32 128.48(5)
O22 Eu1 O32 172.04(5)
N28 Eu1 O32 101.29(6)
N8 Eu1 O32 69.83(5)
N2 Eu1 O32 64.69(5)
N22 Eu1 O32 114.35(5)
O12 Eu1 N11 25.92(7)
O11 Eu1 N11 25.90(7)
O31 Eu1 N11 103.54(7)
O21 Eu1 N11 104.95(7)
O22 Eu1 N11 93.21(6)
N28 Eu1 N11 149.17(6)
N8 Eu1 N11 146.77(6)
N2 Eu1 N11 82.28(6)
N22 Eu1 N11 84.62(6)
O32 Eu1 N11 94.56(6)
O12 Eu1 N12 125.33(6)
O11 Eu1 N12 73.80(6)
O31 Eu1 N12 144.64(6)
O21 Eu1 N12 25.22(5)
O22 Eu1 N12 25.28(5)
N28 Eu1 N12 77.60(6)
N8 Eu1 N12 86.22(6)
N2 Eu1 N12 94.63(6)
N22 Eu1 N12 89.74(6)
O32 Eu1 N12 153.17(5)
N11 Eu1 N12 99.54(6)
C6 N1 N2 119.16(19)
C3 N2 N1 118.76(18)
C3 N2 Eu1 119.84(14)
N1 N2 Eu1 120.47(13)
N2 C3 N4 125.2(2)
N2 C3 C7 117.05(19)
N4 C3 C7 117.77(19)
C5 N4 C3 116.92(19)
N4 C5 C6 119.25(19)
N4 C5 C13 117.6(2)
C6 C5 C13 123.2(2)
N1 C6 C5 120.6(2)
N1 C6 C16 115.9(2)
C5 C6 C16 123.40(19)
N8 C7 C12 122.9(2)
N8 C7 C3 117.04(19)
C12 C7 C3 120.0(2)
C9 N8 C7 118.60(18)
C9 N8 Eu1 121.43(13)
C7 N8 Eu1 119.98(14)
N8 C9 C10 121.5(2)
N8 C9 C29 116.55(18)
C10 C9 C29 121.95(19)
C11 C10 C9 119.3(2)
C11 C10 H10 120.4
C9 C10 H10 120.4
C10 C11 C12 119.4(2)
C10 C11 H11 120.3
C12 C11 H11 120.3
C7 C12 C11 118.4(2)
C7 C12 H12 120.8
C11 C12 H12 120.8
C5 C13 C17 109.7(2)
C5 C13 C18 107.35(19)
C17 C13 C18 108.8(2)
C5 C13 C14 109.9(2)
C17 C13 C14 109.7(2)
C18 C13 C14 111.4(2)
C15 C14 C13 112.9(2)
C15 C14 H14A 109.0
C13 C14 H14A 109.0
C15 C14 H14B 109.0
C13 C14 H14B 109.0
H14A C14 H14B 107.8
C14 C15 C16 113.0(2)
C14 C15 H15A 109.0
C16 C15 H15A 109.0
C14 C15 H15B 109.0
C16 C15 H15B 109.0
H15A C15 H15B 107.8
C6 C16 C15 109.60(19)
C6 C16 C20 110.47(19)
C15 C16 C20 109.5(2)
C6 C16 C19 106.83(19)
C15 C16 C19 111.4(2)
C20 C16 C19 109.0(2)
C13 C17 H17A 109.5
C13 C17 H17B 109.5
H17A C17 H17B 109.5
C13 C17 H17C 109.5
H17A C17 H17C 109.5
H17B C17 H17C 109.5
C13 C18 H18A 109.5
C13 C18 H18B 109.5
H18A C18 H18B 109.5
C13 C18 H18C 109.5
H18A C18 H18C 109.5
H18B C18 H18C 109.5
C16 C19 H19A 109.5
C16 C19 H19B 109.5
H19A C19 H19B 109.5
C16 C19 H19C 109.5
H19A C19 H19C 109.5
H19B C19 H19C 109.5
C16 C20 H20A 109.5
C16 C20 H20B 109.5
H20A C20 H20B 109.5
C16 C20 H20C 109.5
H20A C20 H20C 109.5
H20B C20 H20C 109.5
C26 N21 N22 119.04(19)
C23 N22 N21 118.90(18)
C23 N22 Eu1 120.18(14)
N21 N22 Eu1 120.89(13)
N22 C23 N24 125.0(2)
N22 C23 C27 117.68(18)
N24 C23 C27 117.29(19)
C25 N24 C23 116.6(2)
N24 C25 C26 119.6(2)
N24 C25 C33 117.1(2)
C26 C25 C33 123.3(2)
N21 C26 C25 120.8(2)
N21 C26 C36 115.7(2)
C25 C26 C36 123.5(2)
N28 C27 C32 122.9(2)
N28 C27 C23 117.04(19)
C32 C27 C23 120.1(2)
C29 N28 C27 118.47(18)
C29 N28 Eu1 121.47(14)
C27 N28 Eu1 120.04(14)
N28 C29 C30 121.6(2)
N28 C29 C9 116.28(18)
C30 C29 C9 122.15(19)
C31 C30 C29 119.2(2)
C31 C30 H30 120.4
C29 C30 H30 120.4
C30 C31 C32 119.6(2)
C30 C31 H31 120.2
C32 C31 H31 120.2
C27 C32 C31 118.2(2)
C27 C32 H32 120.9
C31 C32 H32 120.9
C34A C33 C25 109.8(3)
C34A C33 C38B 90.5(4)
C25 C33 C38B 107.3(3)
C34A C33 C37A 113.4(3)
C25 C33 C37A 110.1(2)
C38B C33 C37A 124.0(4)
C34A C33 C37B 128.4(4)
C25 C33 C37B 109.0(3)
C38B C33 C37B 109.0(4)
C37A C33 C37B 18.6(3)
C34A C33 C38A 108.0(3)
C25 C33 C38A 108.6(2)
C38B C33 C38A 19.9(3)
C37A C33 C38A 106.8(3)
C37B C33 C38A 90.3(4)
C34A C33 C34B 26.0(3)
C25 C33 C34B 109.6(3)
C38B C33 C34B 114.3(4)
C37A C33 C34B 90.3(4)
C37B C33 C34B 107.6(4)
C38A C33 C34B 129.0(4)
C35A C34A C33 111.6(4)
C35A C34A H34A 109.3
C33 C34A H34A 109.3
C35A C34A H34B 109.3
C33 C34A H34B 109.3
H34A C34A H34B 108.0
C35A C34A H35D 74.9
C33 C34A H35D 118.7
H34A C34A H35D 34.8
H34B C34A H35D 126.2
C34A C35A C36 113.9(4)
C34A C35A H35A 108.8
C36 C35A H35A 108.8
C34A C35A H35B 108.8
C36 C35A H35B 108.8
H35A C35A H35B 107.7
C34A C35A H35C 90.8
C36 C35A H35C 96.1
H35A C35A H35C 137.4
H35B C35A H35C 30.0
C35B C34B C33 110.1(5)
C35B C34B H34C 109.6
C33 C34B H34C 109.6
C35B C34B H34D 109.6
C33 C34B H34D 109.6
H34C C34B H34D 108.2
C34B C35B C36 105.2(5)
C34B C35B H35C 109.8
C36 C35B H35C 111.2
C34B C35B H35D 110.3
C36 C35B H35D 111.7
H35C C35B H35D 108.7
C26 C36 C39B 114.1(5)
C26 C36 C40A 110.3(3)
C39B C36 C40A 117.7(5)
C26 C36 C40B 110.7(4)
C39B C36 C40B 102.8(6)
C40A C36 C40B 18.6(4)
C26 C36 C39A 104.0(3)
C39B C36 C39A 17.6(5)
C40A C36 C39A 111.7(4)
C40B C36 C39A 94.2(5)
C26 C36 C35A 109.4(3)
C39B C36 C35A 85.9(5)
C40A C36 C35A 117.4(4)
C40B C36 C35A 130.6(4)
C39A C36 C35A 103.0(4)
C26 C36 C35B 106.9(3)
C39B C36 C35B 116.8(5)
C40A C36 C35B 88.1(4)
C40B C36 C35B 105.2(4)
C39A C36 C35B 134.3(4)
C35A C36 C35B 34.6(3)
C33 C37A H37A 109.5
C33 C37A H37B 109.5
C33 C37A H37C 109.5
C33 C38A H38A 109.5
C33 C38A H38B 109.5
C33 C38A H38C 109.5
C33 C37B H37D 109.5
C33 C37B H37E 109.5
H37D C37B H37E 109.5
C33 C37B H37F 109.5
H37D C37B H37F 109.5
H37E C37B H37F 109.5
C33 C38B H38D 109.5
C33 C38B H38E 109.5
H38D C38B H38E 109.5
C33 C38B H38F 109.5
H38D C38B H38F 109.5
H38E C38B H38F 109.5
C36 C39A H39A 109.5
C36 C39A H39B 109.5
C36 C39A H39C 109.5
C36 C40A H40A 100.5
C36 C40A H40B 104.7
H40A C40A H40B 109.5
C36 C40A H40C 122.5
H40A C40A H40C 109.5
H40B C40A H40C 109.5
C36 C39B H39D 109.5
C36 C39B H39E 109.5
H39D C39B H39E 109.5
C36 C39B H39F 109.5
H39D C39B H39F 109.5
H39E C39B H39F 109.5
C36 C40B H40A 114.0
C36 C40B H40B 104.1
H40A C40B H40B 141.3
C36 C40B H40C 95.8
H40A C40B H40C 88.6
H40B C40B H40C 80.5
C36 C40B H40D 109.5
C36 C40B H40E 109.5
H40D C40B H40E 109.5
C36 C40B H40F 109.5
H40D C40B H40F 109.5
H40E C40B H40F 109.5
O13 N11 O11 121.9(3)
O13 N11 O12 121.8(3)
O11 N11 O12 116.32(19)
O13 N11 Eu1 179.0(2)
O11 N11 Eu1 58.27(11)
O12 N11 Eu1 58.07(11)
N11 O11 Eu1 95.83(14)
N11 O12 Eu1 96.01(14)
O23 N12 O22 121.6(2)
O23 N12 O21 122.5(2)
O22 N12 O21 115.86(18)
O23 N12 Eu1 178.50(18)
O22 N12 Eu1 58.43(10)
O21 N12 Eu1 57.47(11)
N12 O21 Eu1 97.31(13)
N12 O22 Eu1 96.29(12)
O33 N13 O32 122.5(2)
O33 N13 O31 121.7(2)
O32 N13 O31 115.74(18)
O33 N13 Eu1 174.43(16)
O32 N13 Eu1 60.78(11)
O31 N13 Eu1 55.17(11)
N13 O31 Eu1 99.86(13)
N13 O32 Eu1 94.15(12)

loop_
_geom_bond_atom_site_label_1
_geom_bond_atom_site_label_2
_geom_bond_distance
Eu1 O12 2.4597(17)
Eu1 O11 2.4642(17)
Eu1 O31 2.4752(18)
Eu1 O21 2.5071(17)
Eu1 O22 2.5282(16)
Eu1 N28 2.5333(18)
Eu1 N8 2.5340(17)
Eu1 N2 2.5401(18)
Eu1 N22 2.5442(18)
Eu1 O32 2.5998(17)
Eu1 N11 2.882(2)
Eu1 N12 2.950(2)
N1 C6 1.326(3)
N1 N2 1.344(2)
N2 C3 1.331(3)
C3 N4 1.338(3)
C3 C7 1.488(3)
N4 C5 1.327(3)
C5 C6 1.425(3)
C5 C13 1.517(3)
C6 C16 1.522(3)
C7 N8 1.347(3)
C7 C12 1.383(3)
N8 C9 1.346(3)
C9 C10 1.394(3)
C9 C29 1.489(3)
C10 C11 1.383(3)
C10 H10 0.9500
C11 C12 1.384(3)
C11 H11 0.9500
C12 H12 0.9500
C13 C17 1.529(4)
C13 C18 1.537(3)
C13 C14 1.537(4)
C14 C15 1.515(4)
C14 H14A 0.9900
C14 H14B 0.9900
C15 C16 1.532(3)
C15 H15A 0.9900
C15 H15B 0.9900
C16 C20 1.533(4)
C16 C19 1.535(3)
C17 H17A 0.9800
C17 H17B 0.9800
C17 H17C 0.9800
C18 H18A 0.9800
C18 H18B 0.9800
C18 H18C 0.9800
C19 H19A 0.9800
C19 H19B 0.9800
C19 H19C 0.9800
C20 H20A 0.9800
C20 H20B 0.9800
C20 H20C 0.9800
N21 C26 1.326(3)
N21 N22 1.342(3)
N22 C23 1.329(3)
C23 N24 1.343(3)
C23 C27 1.489(3)
N24 C25 1.327(3)
C25 C26 1.414(3)
C25 C33 1.521(3)
C26 C36 1.518(3)
C27 N28 1.350(3)
C27 C32 1.385(3)
N28 C29 1.347(3)
C29 C30 1.395(3)
C30 C31 1.379(3)
C30 H30 0.9500
C31 C32 1.386(3)
C31 H31 0.9500
C32 H32 0.9500
C33 C34A 1.521(6)
C33 C38B 1.532(3)
C33 C37A 1.535(3)
C33 C37B 1.546(3)
C33 C38A 1.554(3)
C33 C34B 1.581(8)
C34A C35A 1.502(7)
C34A H34A 0.9900
C34A H34B 0.9900
C35A C36 1.560(6)
C35A H35A 0.9900
C35A H35B 0.9900
C34B C35B 1.556(10)
C34B H34C 0.9900
C34B H34D 0.9900
C35B C36 1.595(7)
C35B H35C 0.9700
C35B H35D 0.9700
C36 C39B 1.528(3)
C36 C40A 1.532(3)
C36 C40B 1.550(3)
C36 C39A 1.555(3)
C37A H37A 0.9800
C37A H37B 0.9800
C37A H37C 0.9800
C38A H38A 0.9800
C38A H38B 0.9800
C38A H38C 0.9800
C37B H37D 0.9800
C37B H37E 0.9800
C37B H37F 0.9800
C38B H38D 0.9800
C38B H38E 0.9800
C38B H38F 0.9800
C39A H39A 0.9800
C39A H39B 0.9800
C39A H39C 0.9800
C40A H40A 0.9600
C40A H40B 0.9600
C39B H39D 0.9800
C39B H39E 0.9800
C39B H39F 0.9800
C40B H40D 0.9800
C40B H40E 0.9800
C40B H40F 0.9800
N11 O13 1.222(3)
N11 O11 1.266(3)
N11 O12 1.267(3)
N12 O23 1.220(3)
N12 O22 1.267(3)
N12 O21 1.267(3)
N13 O33 1.225(3)
N13 O32 1.262(3)
N13 O31 1.273(3)
